data_4088450
loop_
_publ_author_name
'Tondreau, Aaron M.'
'Scott, Brian L.'
'Boncella, James M.'

_publ_section_title
;
 A Tertiary Carbon--Iron Bond as an FeICl Synthon and the Reductive
 Alkylation of Diphosphine-Supported Iron(II) Chloride Complexes to
 Low-Valent Iron
;
_journal_issue 11
_journal_name_full Organometallics
_journal_page_first 1643
_journal_paper_doi 10.1021/acs.organomet.6b00108
_journal_volume 35
_journal_year 2016
_chemical_formula_sum 'C54 H48 Fe N2 O0.5 P4'
_chemical_formula_weight 912.67
_space_group_crystal_system monoclinic
_space_group_IT_number 15
_space_group_name_Hall '-C 2yc'
_space_group_name_H-M_alt 'C 1 2/c 1'
_atom_sites_solution_hydrogens geom
_audit_creation_method SHELXL-2014/7
_cell_angle_alpha 90
_cell_angle_beta 98.247(2)
_cell_angle_gamma 90
_cell_formula_units_Z 8
_cell_length_a 46.069(6)
_cell_length_b 10.7732(15)
_cell_length_c 17.772(2)
_cell_measurement_reflns_used 2958
_cell_measurement_temperature 100(1)
_cell_measurement_theta_max 22.49
_cell_measurement_theta_min 2.23
_cell_volume 8729.2(19)
_computing_cell_refinement 'APEX2 V.2014.7-1 (Bruker AXS, 2014)'
_computing_data_collection 'APEX2 V.2014.7-1 (Bruker AXS, 2014)'
_computing_data_reduction 'SAINT, v. 8.34A (Bruker AXS, 2013)'
_computing_molecular_graphics 'SHELXTL, v. 6.14, (Bruker AXS, 2000)'
_computing_publication_material 'SHELXTL, v. 6.14, (Bruker AXS, 2000)'
_computing_structure_refinement 'SHELXL-97 (Sheldrick, 1997)'
_computing_structure_solution 'SHELXS-97 (Sheldrick, 1990)'
_diffrn_ambient_temperature 100(1)
_diffrn_measured_fraction_theta_full 1.000
_diffrn_measured_fraction_theta_max 0.999
_diffrn_measurement_device_type 'Bruker D8 Quest with CMOS detector'
_diffrn_measurement_method '\w scans'
_diffrn_radiation_monochromator 'Bruker Triumph curved graphite'
_diffrn_radiation_source 'fine-focus sealed tube'
_diffrn_radiation_type MoK\a
_diffrn_radiation_wavelength 0.71073
_diffrn_reflns_av_R_equivalents 0.1010
_diffrn_reflns_av_unetI/netI 0.0773
_diffrn_reflns_Laue_measured_fraction_full 1.000
_diffrn_reflns_Laue_measured_fraction_max 0.999
_diffrn_reflns_limit_h_max 56
_diffrn_reflns_limit_h_min -56
_diffrn_reflns_limit_k_max 13
_diffrn_reflns_limit_k_min -13
_diffrn_reflns_limit_l_max 21
_diffrn_reflns_limit_l_min -21
_diffrn_reflns_number 43418
_diffrn_reflns_point_group_measured_fraction_full 1.000
_diffrn_reflns_point_group_measured_fraction_max 0.999
_diffrn_reflns_theta_full 25.000
_diffrn_reflns_theta_max 25.722
_diffrn_reflns_theta_min 1.787
_diffrn_standards_decay_% 0
_diffrn_standards_interval_count 0
_diffrn_standards_interval_time 0
_diffrn_standards_number 0
_exptl_absorpt_coefficient_mu 0.535
_exptl_absorpt_correction_T_max 0.901
_exptl_absorpt_correction_T_min 0.800
_exptl_absorpt_correction_type multi-scan
_exptl_absorpt_process_details 'SADABS v. 2014/3 (Bruker AXS, 2013)'
_exptl_crystal_colour brown
_exptl_crystal_density_diffrn 1.389
_exptl_crystal_description block
_exptl_crystal_F_000 3808
_exptl_crystal_size_max 0.400
_exptl_crystal_size_mid 0.300
_exptl_crystal_size_min 0.200
_refine_diff_density_max 0.789
_refine_diff_density_min -0.956
_refine_diff_density_rms 0.084
_refine_ls_extinction_method none
_refine_ls_goodness_of_fit_ref 1.036
_refine_ls_hydrogen_treatment constr
_refine_ls_matrix_type full
_refine_ls_number_parameters 555
_refine_ls_number_reflns 8324
_refine_ls_number_restraints 0
_refine_ls_restrained_S_all 1.036
_refine_ls_R_factor_all 0.0895
_refine_ls_R_factor_gt 0.0494
_refine_ls_shift/su_max 0.000
_refine_ls_shift/su_mean 0.000
_refine_ls_structure_factor_coef Fsqd
_refine_ls_weighting_details 'w=1/[\s^2^(Fo^2^)+(0.0530P)^2^] where P=(Fo^2^+2Fc^2^)/3'
_refine_ls_weighting_scheme calc
_refine_ls_wR_factor_gt 0.1061
_refine_ls_wR_factor_ref 0.1242
_reflns_Friedel_coverage 0.000
_reflns_number_gt 5559
_reflns_number_total 8324
_reflns_threshold_expression 'I > 2\s(I)'
_cod_data_source_file om6b00108_si_002.cif
_cod_data_source_block apx2053
_cod_original_cell_volume 8729(2)
_cod_original_sg_symbol_H-M 'C 2/c'
_cod_original_formula_sum 'C54 H48 Fe N2 O0.50 P4'
_cod_database_code 4088450
_shelx_shelxl_version_number 2014/7
_shelx_space_group_comment
;
The symmetry employed for this shelxl refinement is uniquely defined
by the following loop, which should always be used as a source of
symmetry information in preference to the above space-group names.
They are only intended as comments.
;
_shelx_estimated_absorpt_t_min 0.815
_shelx_estimated_absorpt_t_max 0.901

loop_
_space_group_symop_operation_xyz
'x, y, z'
'-x, y, -z+1/2'
'x+1/2, y+1/2, z'
'-x+1/2, y+1/2, -z+1/2'
'-x, -y, -z'
'x, -y, z-1/2'
'-x+1/2, -y+1/2, -z'
'x+1/2, -y+1/2, z-1/2'

loop_
_atom_site_label
_atom_site_type_symbol
_atom_site_fract_x
_atom_site_fract_y
_atom_site_fract_z
_atom_site_U_iso_or_equiv
_atom_site_adp_type
_atom_site_occupancy
_atom_site_site_symmetry_order
_atom_site_calc_flag
_atom_site_refinement_flags_posn
_atom_site_refinement_flags_adp
_atom_site_refinement_flags_occupancy
Fe1 Fe 0.13210(2) 0.32956(4) 0.04700(3) 0.01359(13) Uani 1 1 d . . .
N1 N 0.13503(6) 0.1623(3) 0.03925(15) 0.0197(7) Uani 1 1 d . . .
N2 N 0.13707(7) 0.0591(3) 0.03221(18) 0.0320(8) Uani 1 1 d . . .
P1 P 0.16650(2) 0.41887(8) 0.12639(5) 0.0149(2) Uani 1 1 d . . .
P4 P 0.15537(2) 0.34243(8) -0.05311(5) 0.0147(2) Uani 1 1 d . . .
P3 P 0.09442(2) 0.39519(8) -0.03108(5) 0.0150(2) Uani 1 1 d . . .
P2 P 0.10841(2) 0.31946(8) 0.14700(5) 0.0153(2) Uani 1 1 d . . .
C1 C 0.10088(7) 0.1627(3) 0.18146(19) 0.0187(8) Uani 1 1 d . . .
C2 C 0.08695(8) 0.0761(3) 0.1301(2) 0.0244(9) Uani 1 1 d . . .
H2 H 0.0805 0.0995 0.0801 0.029 Uiso 1 1 calc R U .
C3 C 0.08262(9) -0.0443(3) 0.1531(2) 0.0332(10) Uani 1 1 d . . .
H3 H 0.0733 -0.1011 0.1183 0.040 Uiso 1 1 calc R U .
C4 C 0.09206(8) -0.0813(4) 0.2273(2) 0.0340(10) Uani 1 1 d . . .
H4 H 0.0896 -0.1631 0.2420 0.041 Uiso 1 1 calc R U .
C5 C 0.10510(8) 0.0039(4) 0.2791(2) 0.0319(10) Uani 1 1 d . . .
H5 H 0.1107 -0.0191 0.3296 0.038 Uiso 1 1 calc R U .
C6 C 0.10996(8) 0.1251(3) 0.2558(2) 0.0264(9) Uani 1 1 d . . .
H6 H 0.1194 0.1815 0.2907 0.032 Uiso 1 1 calc R U .
C7 C 0.07392(7) 0.4015(3) 0.15610(18) 0.0177(8) Uani 1 1 d . . .
C8 C 0.07406(8) 0.5305(3) 0.15158(19) 0.0215(8) Uani 1 1 d . . .
H8 H 0.0911 0.5712 0.1429 0.026 Uiso 1 1 calc R U .
C9 C 0.04945(8) 0.5988(4) 0.1597(2) 0.0268(9) Uani 1 1 d . . .
H9 H 0.0499 0.6849 0.1563 0.032 Uiso 1 1 calc R U .
C10 C 0.02406(8) 0.5395(4) 0.1729(2) 0.0289(9) Uani 1 1 d . . .
H10 H 0.0074 0.5855 0.1784 0.035 Uiso 1 1 calc R U .
C11 C 0.02356(8) 0.4114(4) 0.1778(2) 0.0280(9) Uani 1 1 d . . .
H11 H 0.0065 0.3711 0.1866 0.034 Uiso 1 1 calc R U .
C12 C 0.04839(8) 0.3433(3) 0.1698(2) 0.0244(8) Uani 1 1 d . . .
H12 H 0.0479 0.2572 0.1736 0.029 Uiso 1 1 calc R U .
C13 C 0.12980(7) 0.3889(3) 0.22991(19) 0.0182(8) Uani 1 1 d . . .
H13 H 0.1231 0.3903 0.2769 0.022 Uiso 1 1 calc R U .
C14 C 0.15528(7) 0.4373(3) 0.22018(18) 0.0170(8) Uani 1 1 d . . .
H14 H 0.1670 0.4788 0.2592 0.020 Uiso 1 1 calc R U .
C15 C 0.20034(7) 0.3282(3) 0.16144(18) 0.0160(7) Uani 1 1 d . . .
C16 C 0.22823(7) 0.3761(3) 0.18070(19) 0.0205(8) Uani 1 1 d . . .
H16 H 0.2314 0.4604 0.1742 0.025 Uiso 1 1 calc R U .
C17 C 0.25171(8) 0.3000(3) 0.2098(2) 0.0264(9) Uani 1 1 d . . .
H17 H 0.2704 0.3336 0.2217 0.032 Uiso 1 1 calc R U .
C18 C 0.24726(8) 0.1766(3) 0.22081(19) 0.0245(9) Uani 1 1 d . . .
H18 H 0.2629 0.1259 0.2404 0.029 Uiso 1 1 calc R U .
C19 C 0.21940(8) 0.1269(3) 0.20259(19) 0.0240(9) Uani 1 1 d . . .
H19 H 0.2163 0.0429 0.2105 0.029 Uiso 1 1 calc R U .
C20 C 0.19620(8) 0.2021(3) 0.17267(19) 0.0217(8) Uani 1 1 d . . .
H20 H 0.1776 0.1679 0.1599 0.026 Uiso 1 1 calc R U .
C21 C 0.18031(7) 0.5784(3) 0.11666(18) 0.0173(8) Uani 1 1 d . . .
C22 C 0.20428(8) 0.6073(3) 0.07927(19) 0.0221(8) Uani 1 1 d . . .
H22 H 0.2150 0.5439 0.0609 0.026 Uiso 1 1 calc R U .
C23 C 0.21205(8) 0.7302(3) 0.0696(2) 0.0274(9) Uani 1 1 d . . .
H23 H 0.2282 0.7486 0.0457 0.033 Uiso 1 1 calc R U .
C24 C 0.19590(9) 0.8256(3) 0.0955(2) 0.0310(10) Uani 1 1 d . . .
H24 H 0.2011 0.9077 0.0883 0.037 Uiso 1 1 calc R U .
C25 C 0.17215(9) 0.7990(3) 0.1317(2) 0.0296(9) Uani 1 1 d . . .
H25 H 0.1612 0.8630 0.1487 0.036 Uiso 1 1 calc R U .
C26 C 0.16465(8) 0.6763(3) 0.1428(2) 0.0223(8) Uani 1 1 d . . .
H26 H 0.1488 0.6590 0.1682 0.027 Uiso 1 1 calc R U .
C27 C 0.05882(7) 0.3162(3) -0.03496(19) 0.0177(8) Uani 1 1 d . . .
C28 C 0.03423(7) 0.3681(3) -0.01024(19) 0.0201(8) Uani 1 1 d . . .
H28 H 0.0347 0.4506 0.0052 0.024 Uiso 1 1 calc R U .
C29 C 0.00908(8) 0.2992(3) -0.0082(2) 0.0247(9) Uani 1 1 d . . .
H29 H -0.0071 0.3359 0.0086 0.030 Uiso 1 1 calc R U .
C30 C 0.00763(8) 0.1764(4) -0.0308(2) 0.0285(9) Uani 1 1 d . . .
H30 H -0.0093 0.1300 -0.0288 0.034 Uiso 1 1 calc R U .
C31 C 0.03173(8) 0.1240(3) -0.0565(2) 0.0281(9) Uani 1 1 d . . .
H31 H 0.0310 0.0417 -0.0726 0.034 Uiso 1 1 calc R U .
C32 C 0.05693(8) 0.1925(3) -0.0585(2) 0.0252(9) Uani 1 1 d . . .
H32 H 0.0730 0.1555 -0.0758 0.030 Uiso 1 1 calc R U .
C33 C 0.08318(7) 0.5598(3) -0.04467(19) 0.0160(7) Uani 1 1 d . . .
C34 C 0.10029(7) 0.6489(3) -0.0025(2) 0.0215(8) Uani 1 1 d . . .
H34 H 0.1151 0.6241 0.0358 0.026 Uiso 1 1 calc R U .
C35 C 0.09560(8) 0.7744(3) -0.0167(2) 0.0290(9) Uani 1 1 d . . .
H35 H 0.1073 0.8332 0.0114 0.035 Uiso 1 1 calc R U .
C36 C 0.07339(8) 0.8117(3) -0.0733(2) 0.0330(10) Uani 1 1 d . . .
H36 H 0.0700 0.8958 -0.0827 0.040 Uiso 1 1 calc R U .
C37 C 0.05637(8) 0.7249(4) -0.1153(2) 0.0316(10) Uani 1 1 d . . .
H37 H 0.0416 0.7504 -0.1533 0.038 Uiso 1 1 calc R U .
C38 C 0.06105(7) 0.5996(3) -0.1014(2) 0.0235(8) Uani 1 1 d . . .
H38 H 0.0494 0.5414 -0.1302 0.028 Uiso 1 1 calc R U .
C39 C 0.10104(7) 0.3679(3) -0.12916(19) 0.0173(8) Uani 1 1 d . . .
H39 H 0.0860 0.3718 -0.1699 0.021 Uiso 1 1 calc R U .
C40 C 0.12828(7) 0.3423(3) -0.13884(19) 0.0174(8) Uani 1 1 d . . .
H40 H 0.1334 0.3253 -0.1866 0.021 Uiso 1 1 calc R U .
C41 C 0.17931(7) 0.2128(3) -0.06829(19) 0.0156(7) Uani 1 1 d . . .
C42 C 0.20496(8) 0.1937(3) -0.0167(2) 0.0226(8) Uani 1 1 d . . .
H42 H 0.2100 0.2502 0.0225 0.027 Uiso 1 1 calc R U .
C43 C 0.22284(8) 0.0928(3) -0.0231(2) 0.0254(9) Uani 1 1 d . . .
H43 H 0.2399 0.0819 0.0112 0.030 Uiso 1 1 calc R U .
C44 C 0.21526(8) 0.0079(3) -0.0810(2) 0.0258(9) Uani 1 1 d . . .
H44 H 0.2271 -0.0610 -0.0849 0.031 Uiso 1 1 calc R U .
C45 C 0.19049(8) 0.0242(3) -0.1325(2) 0.0257(9) Uani 1 1 d . . .
H45 H 0.1856 -0.0329 -0.1716 0.031 Uiso 1 1 calc R U .
C46 C 0.17254(8) 0.1267(3) -0.1263(2) 0.0229(8) Uani 1 1 d . . .
H46 H 0.1558 0.1377 -0.1615 0.027 Uiso 1 1 calc R U .
C47 C 0.17716(7) 0.4748(3) -0.07939(18) 0.0149(7) Uani 1 1 d . . .
C48 C 0.20446(7) 0.4644(3) -0.10306(18) 0.0176(8) Uani 1 1 d . . .
H48 H 0.2134 0.3870 -0.1035 0.021 Uiso 1 1 calc R U .
C49 C 0.21860(7) 0.5682(3) -0.12604(19) 0.0193(8) Uani 1 1 d . . .
H49 H 0.2371 0.5599 -0.1404 0.023 Uiso 1 1 calc R U .
C50 C 0.20564(7) 0.6831(3) -0.12793(19) 0.0213(8) Uani 1 1 d . . .
H50 H 0.2150 0.7518 -0.1450 0.026 Uiso 1 1 calc R U .
C51 C 0.17841(7) 0.6956(3) -0.10412(19) 0.0204(8) Uani 1 1 d . . .
H51 H 0.1696 0.7733 -0.1044 0.024 Uiso 1 1 calc R U .
C52 C 0.16437(7) 0.5924(3) -0.07989(18) 0.0168(8) Uani 1 1 d . . .
H52 H 0.1462 0.6016 -0.0637 0.020 Uiso 1 1 calc R U .
C53 C 0.01983(9) 0.0378(4) 0.2193(3) 0.0448(12) Uani 1 1 d . . .
H53A H 0.0396 0.0627 0.2403 0.054 Uiso 1 1 calc R U .
H53B H 0.0174 0.0500 0.1647 0.054 Uiso 1 1 calc R U .
C54 C 0.01501(8) -0.0979(4) 0.2373(2) 0.0356(10) Uani 1 1 d . . .
H54A H 0.0152 -0.1496 0.1927 0.043 Uiso 1 1 calc R U .
H54B H 0.0299 -0.1273 0.2775 0.043 Uiso 1 1 calc R U .
O1 O 0.0000 0.1068(4) 0.2500 0.126(3) Uani 1 2 d S T P

loop_
_atom_site_aniso_label
_atom_site_aniso_U_11
_atom_site_aniso_U_22
_atom_site_aniso_U_33
_atom_site_aniso_U_23
_atom_site_aniso_U_13
_atom_site_aniso_U_12
Fe1 0.0137(3) 0.0143(3) 0.0128(3) -0.0002(2) 0.0021(2) -0.0004(2)
N1 0.0190(16) 0.0241(18) 0.0168(16) 0.0001(13) 0.0051(13) -0.0021(14)
N2 0.041(2) 0.0175(18) 0.041(2) -0.0034(15) 0.0198(17) -0.0026(15)
P1 0.0144(5) 0.0163(5) 0.0140(5) -0.0005(4) 0.0018(4) -0.0011(4)
P4 0.0145(5) 0.0161(5) 0.0136(5) -0.0002(4) 0.0022(4) -0.0003(4)
P3 0.0140(5) 0.0156(5) 0.0153(5) -0.0001(4) 0.0017(4) -0.0001(4)
P2 0.0136(5) 0.0184(5) 0.0142(5) -0.0001(4) 0.0031(4) -0.0011(4)
C1 0.0173(18) 0.0192(19) 0.0217(19) 0.0059(16) 0.0096(15) 0.0027(15)
C2 0.031(2) 0.024(2) 0.020(2) 0.0025(16) 0.0100(17) -0.0033(17)
C3 0.039(2) 0.024(2) 0.041(3) -0.0029(19) 0.020(2) -0.0090(19)
C4 0.031(2) 0.022(2) 0.051(3) 0.013(2) 0.014(2) 0.0044(18)
C5 0.026(2) 0.034(2) 0.037(2) 0.017(2) 0.0083(19) -0.0002(19)
C6 0.020(2) 0.030(2) 0.027(2) 0.0068(17) -0.0011(17) -0.0021(17)
C7 0.0157(18) 0.025(2) 0.0129(18) 0.0017(15) 0.0031(14) 0.0022(15)
C8 0.0185(19) 0.024(2) 0.022(2) -0.0053(16) 0.0062(16) -0.0028(16)
C9 0.027(2) 0.027(2) 0.027(2) -0.0026(17) 0.0076(17) 0.0062(17)
C10 0.021(2) 0.041(3) 0.025(2) 0.0014(18) 0.0073(17) 0.0158(18)
C11 0.017(2) 0.041(3) 0.027(2) 0.0070(19) 0.0057(16) 0.0019(18)
C12 0.023(2) 0.027(2) 0.024(2) 0.0037(17) 0.0051(16) -0.0015(17)
C13 0.022(2) 0.0186(19) 0.0130(18) 0.0000(15) 0.0008(15) 0.0047(15)
C14 0.0215(19) 0.0174(18) 0.0117(18) -0.0027(14) 0.0013(15) -0.0001(15)
C15 0.0190(18) 0.0218(19) 0.0075(17) -0.0007(14) 0.0026(14) 0.0019(15)
C16 0.023(2) 0.0198(19) 0.0190(19) 0.0001(15) 0.0031(16) 0.0011(16)
C17 0.017(2) 0.036(2) 0.025(2) -0.0012(18) 0.0009(16) -0.0029(17)
C18 0.024(2) 0.031(2) 0.018(2) 0.0042(17) 0.0034(16) 0.0112(17)
C19 0.033(2) 0.018(2) 0.021(2) 0.0020(16) 0.0046(17) 0.0049(17)
C20 0.028(2) 0.022(2) 0.0150(19) 0.0014(15) 0.0016(16) -0.0010(16)
C21 0.0168(18) 0.0180(18) 0.0150(18) -0.0001(15) -0.0048(15) -0.0022(15)
C22 0.022(2) 0.027(2) 0.0152(19) -0.0003(16) -0.0042(15) -0.0031(16)
C23 0.030(2) 0.032(2) 0.019(2) 0.0027(17) -0.0011(17) -0.0155(18)
C24 0.047(3) 0.020(2) 0.023(2) 0.0016(17) -0.0051(19) -0.0127(19)
C25 0.038(2) 0.017(2) 0.031(2) -0.0027(17) -0.0042(19) -0.0023(18)
C26 0.022(2) 0.021(2) 0.023(2) -0.0016(16) 0.0005(16) -0.0019(16)
C27 0.0154(18) 0.0209(19) 0.0163(18) 0.0023(15) 0.0004(15) -0.0006(15)
C28 0.0184(19) 0.0218(19) 0.020(2) 0.0037(15) 0.0018(15) 0.0008(15)
C29 0.0143(19) 0.035(2) 0.026(2) 0.0031(17) 0.0059(16) 0.0026(16)
C30 0.022(2) 0.031(2) 0.031(2) 0.0052(18) 0.0012(17) -0.0053(18)
C31 0.025(2) 0.020(2) 0.039(2) -0.0034(18) 0.0045(18) -0.0048(17)
C32 0.022(2) 0.023(2) 0.030(2) -0.0021(17) 0.0018(17) -0.0007(16)
C33 0.0134(18) 0.0143(18) 0.0219(19) 0.0021(15) 0.0083(15) 0.0016(14)
C34 0.0192(19) 0.021(2) 0.025(2) -0.0004(16) 0.0055(16) -0.0004(16)
C35 0.028(2) 0.021(2) 0.041(3) -0.0083(18) 0.0153(19) -0.0025(17)
C36 0.032(2) 0.013(2) 0.057(3) 0.0077(19) 0.017(2) 0.0092(18)
C37 0.022(2) 0.033(2) 0.040(3) 0.0123(19) 0.0044(18) 0.0060(18)
C38 0.020(2) 0.019(2) 0.031(2) 0.0013(17) -0.0003(17) -0.0009(16)
C39 0.0173(18) 0.0171(18) 0.0160(19) -0.0012(15) -0.0026(15) -0.0040(15)
C40 0.0207(19) 0.0181(19) 0.0127(18) -0.0016(15) 0.0004(15) -0.0034(15)
C41 0.0163(18) 0.0139(17) 0.0177(19) 0.0007(14) 0.0064(15) -0.0030(14)
C42 0.026(2) 0.023(2) 0.020(2) 0.0011(16) 0.0058(16) 0.0003(16)
C43 0.024(2) 0.026(2) 0.027(2) 0.0064(17) 0.0048(17) 0.0051(17)
C44 0.025(2) 0.0166(19) 0.038(2) 0.0021(17) 0.0149(18) 0.0049(16)
C45 0.027(2) 0.021(2) 0.030(2) -0.0047(17) 0.0086(18) -0.0018(17)
C46 0.0179(19) 0.024(2) 0.027(2) 0.0007(17) 0.0049(16) -0.0017(16)
C47 0.0169(18) 0.0173(18) 0.0105(17) 0.0003(14) 0.0017(14) -0.0007(14)
C48 0.0170(19) 0.0197(19) 0.0160(19) -0.0001(15) 0.0019(15) 0.0003(15)
C49 0.0136(18) 0.028(2) 0.0171(19) 0.0024(16) 0.0035(15) -0.0004(15)
C50 0.023(2) 0.023(2) 0.0182(19) -0.0008(16) 0.0036(16) -0.0064(16)
C51 0.025(2) 0.0181(19) 0.0172(19) 0.0003(15) 0.0007(16) 0.0005(16)
C52 0.0148(18) 0.026(2) 0.0099(17) -0.0026(15) 0.0019(14) -0.0042(15)
C53 0.037(3) 0.042(3) 0.059(3) -0.002(2) 0.015(2) -0.005(2)
C54 0.034(2) 0.031(2) 0.043(3) -0.002(2) 0.011(2) 0.0029(19)
O1 0.074(4) 0.031(3) 0.300(10) 0.000 0.124(5) 0.000

loop_
_atom_type_symbol
_atom_type_description
_atom_type_scat_dispersion_real
_atom_type_scat_dispersion_imag
_atom_type_scat_source
C C 0.0033 0.0016 'International Tables Vol C Tables 4.2.6.8 and 6.1.1.4'
H H 0.0000 0.0000 'International Tables Vol C Tables 4.2.6.8 and 6.1.1.4'
O O 0.0106 0.0060 'International Tables Vol C Tables 4.2.6.8 and 6.1.1.4'
Fe Fe 0.3463 0.8444 'International Tables Vol C Tables 4.2.6.8 and 6.1.1.4'
P P 0.1023 0.0942 'International Tables Vol C Tables 4.2.6.8 and 6.1.1.4'
N N 0.0061 0.0033 'International Tables Vol C Tables 4.2.6.8 and 6.1.1.4'

loop_
_geom_angle_atom_site_label_1
_geom_angle_atom_site_label_2
_geom_angle_atom_site_label_3
_geom_angle
_geom_angle_site_symmetry_1
_geom_angle_site_symmetry_3
N1 Fe1 P3 109.59(9) . .
N1 Fe1 P1 115.52(9) . .
P3 Fe1 P1 134.85(4) . .
N1 Fe1 P4 87.20(9) . .
P3 Fe1 P4 84.32(4) . .
P1 Fe1 P4 95.81(4) . .
N1 Fe1 P2 93.60(9) . .
P3 Fe1 P2 95.03(4) . .
P1 Fe1 P2 84.21(4) . .
P4 Fe1 P2 179.11(4) . .
N2 N1 Fe1 177.8(3) . .
C14 P1 C21 97.52(15) . .
C14 P1 C15 94.84(14) . .
C21 P1 C15 103.60(15) . .
C14 P1 Fe1 111.26(11) . .
C21 P1 Fe1 125.13(11) . .
C15 P1 Fe1 118.53(11) . .
C41 P4 C40 103.39(15) . .
C41 P4 C47 101.10(15) . .
C40 P4 C47 96.94(14) . .
C41 P4 Fe1 116.40(11) . .
C40 P4 Fe1 108.63(11) . .
C47 P4 Fe1 126.70(11) . .
C39 P3 C27 99.14(15) . .
C39 P3 C33 96.38(15) . .
C27 P3 C33 101.95(15) . .
C39 P3 Fe1 109.08(11) . .
C27 P3 Fe1 119.87(11) . .
C33 P3 Fe1 125.14(11) . .
C13 P2 C7 96.07(15) . .
C13 P2 C1 102.34(16) . .
C7 P2 C1 101.78(15) . .
C13 P2 Fe1 111.01(12) . .
C7 P2 Fe1 125.14(11) . .
C1 P2 Fe1 116.62(11) . .
C6 C1 C2 118.4(3) . .
C6 C1 P2 122.5(3) . .
C2 C1 P2 119.0(3) . .
C3 C2 C1 120.4(3) . .
C2 C3 C4 120.8(4) . .
C5 C4 C3 119.4(4) . .
C4 C5 C6 119.9(4) . .
C1 C6 C5 121.0(4) . .
C12 C7 C8 118.3(3) . .
C12 C7 P2 124.2(3) . .
C8 C7 P2 117.5(3) . .
C9 C8 C7 121.1(3) . .
C8 C9 C10 120.0(3) . .
C9 C10 C11 119.6(3) . .
C10 C11 C12 120.1(3) . .
C11 C12 C7 120.9(3) . .
C14 C13 P2 116.6(3) . .
C13 C14 P1 116.8(3) . .
C16 C15 C20 118.1(3) . .
C16 C15 P1 126.1(3) . .
C20 C15 P1 115.7(3) . .
C15 C16 C17 121.1(3) . .
C18 C17 C16 120.1(3) . .
C17 C18 C19 119.8(3) . .
C20 C19 C18 120.1(3) . .
C19 C20 C15 120.9(3) . .
C26 C21 C22 118.0(3) . .
C26 C21 P1 118.1(3) . .
C22 C21 P1 123.7(3) . .
C23 C22 C21 120.3(3) . .
C24 C23 C22 120.4(4) . .
C25 C24 C23 120.1(3) . .
C24 C25 C26 119.7(4) . .
C25 C26 C21 121.5(3) . .
C28 C27 C32 117.4(3) . .
C28 C27 P3 124.4(3) . .
C32 C27 P3 118.0(3) . .
C29 C28 C27 121.1(3) . .
C28 C29 C30 120.9(3) . .
C31 C30 C29 118.7(3) . .
C32 C31 C30 120.6(3) . .
C31 C32 C27 121.3(3) . .
C34 C33 C38 118.4(3) . .
C34 C33 P3 117.7(3) . .
C38 C33 P3 123.3(3) . .
C35 C34 C33 120.9(3) . .
C36 C35 C34 119.7(4) . .
C37 C36 C35 120.1(3) . .
C36 C37 C38 120.4(4) . .
C37 C38 C33 120.5(3) . .
C40 C39 P3 116.6(3) . .
C39 C40 P4 116.1(3) . .
C46 C41 C42 117.7(3) . .
C46 C41 P4 123.0(3) . .
C42 C41 P4 119.1(3) . .
C43 C42 C41 121.3(3) . .
C42 C43 C44 119.5(3) . .
C45 C44 C43 120.7(3) . .
C44 C45 C46 119.7(3) . .
C41 C46 C45 121.1(3) . .
C48 C47 C52 118.2(3) . .
C48 C47 P4 124.4(3) . .
C52 C47 P4 117.3(2) . .
C49 C48 C47 120.6(3) . .
C50 C49 C48 120.9(3) . .
C49 C50 C51 119.3(3) . .
C52 C51 C50 120.0(3) . .
C51 C52 C47 121.0(3) . .
O1 C53 C54 108.5(4) . .
C54 C54 C53 103.3(2) 2 .
C53 O1 C53 113.3(5) . 2

loop_
_geom_bond_atom_site_label_1
_geom_bond_atom_site_label_2
_geom_bond_distance
_geom_bond_site_symmetry_2
Fe1 N1 1.813(3) .
Fe1 P3 2.1788(10) .
Fe1 P1 2.1881(10) .
Fe1 P4 2.2095(10) .
Fe1 P2 2.2176(10) .
N1 N2 1.124(4) .
P1 C14 1.825(3) .
P1 C21 1.849(3) .
P1 C15 1.869(3) .
P4 C41 1.823(3) .
P4 C40 1.826(3) .
P4 C47 1.843(3) .
P3 C39 1.836(3) .
P3 C27 1.840(3) .
P3 C33 1.853(3) .
P2 C13 1.812(3) .
P2 C7 1.845(3) .
P2 C1 1.846(3) .
C1 C6 1.388(5) .
C1 C2 1.396(5) .
C2 C3 1.383(5) .
C3 C4 1.387(5) .
C4 C5 1.376(5) .
C5 C6 1.397(5) .
C7 C12 1.385(5) .
C7 C8 1.392(5) .
C8 C9 1.377(5) .
C9 C10 1.382(5) .
C10 C11 1.383(5) .
C11 C12 1.384(5) .
C13 C14 1.318(4) .
C15 C16 1.381(4) .
C15 C20 1.390(4) .
C16 C17 1.396(5) .
C17 C18 1.364(5) .
C18 C19 1.386(5) .
C19 C20 1.385(5) .
C21 C26 1.395(5) .
C21 C22 1.403(5) .
C22 C23 1.388(5) .
C23 C24 1.385(5) .
C24 C25 1.377(5) .
C25 C26 1.387(5) .
C27 C28 1.390(4) .
C27 C32 1.395(5) .
C28 C29 1.381(4) .
C29 C30 1.381(5) .
C30 C31 1.380(5) .
C31 C32 1.381(5) .
C33 C34 1.392(5) .
C33 C38 1.395(5) .
C34 C35 1.386(5) .
C35 C36 1.387(5) .
C36 C37 1.371(5) .
C37 C38 1.384(5) .
C39 C40 1.320(4) .
C41 C46 1.388(5) .
C41 C42 1.403(5) .
C42 C43 1.378(5) .
C43 C44 1.384(5) .
C44 C45 1.368(5) .
C45 C46 1.394(5) .
C47 C48 1.387(4) .
C47 C52 1.397(4) .
C48 C49 1.385(4) .
C49 C50 1.372(5) .
C50 C51 1.387(5) .
C51 C52 1.386(4) .
C53 O1 1.352(5) .
C53 C54 1.520(5) .
C54 C54 1.515(7) 2
O1 C53 1.352(5) 2
